data_4087127
loop_
_publ_author_name
'Polukeev, Alexey V.'
'Wendt, Ola F.'

_publ_section_title
;
 Cyclohexane-Based Phosphinite Iridium Pincer Complexes: Synthesis,
 Characterization, Carbene Formation, and Catalytic Activity in
 Dehydrogenation Reactions
;
_journal_issue 3
_journal_name_full Organometallics
_journal_page_first 639
_journal_paper_doi 10.1021/acs.organomet.6b00846
_journal_volume 36
_journal_year 2017
_chemical_formula_sum 'C22 H46 Cl Ir O2 P2'
_chemical_formula_weight 632.18
_space_group_crystal_system triclinic
_space_group_IT_number 2
_space_group_name_Hall '-P 1'
_space_group_name_H-M_alt 'P -1'
_symmetry_space_group_name_Hall '-P 1'
_symmetry_space_group_name_H-M 'P -1'
_atom_sites_solution_hydrogens geom
_audit_creation_method SHELXL-2014/7
_cell_angle_alpha 99.397(5)
_cell_angle_beta 96.601(5)
_cell_angle_gamma 105.600(5)
_cell_formula_units_Z 2
_cell_length_a 8.4879(6)
_cell_length_b 12.2912(6)
_cell_length_c 13.6594(8)
_cell_measurement_reflns_used 4992
_cell_measurement_temperature 293(2)
_cell_measurement_theta_max 28.83
_cell_measurement_theta_min 2.52
_cell_volume 1335.07(15)
_computing_cell_refinement
;
CrysAlisPro, Agilent Technologies,
Version 1.171.35.19 (release 27-10-2011 CrysAlis171 .NET)
(compiled Oct 27 2011,15:02:11)
;
_computing_data_collection
;
CrysAlisPro, Agilent Technologies,
Version 1.171.35.19 (release 27-10-2011 CrysAlis171 .NET)
(compiled Oct 27 2011,15:02:11)
;
_computing_data_reduction
;
CrysAlisPro, Agilent Technologies,
Version 1.171.35.19 (release 27-10-2011 CrysAlis171 .NET)
(compiled Oct 27 2011,15:02:11)
;
_computing_structure_refinement 'SHELXL-2014/7 (Sheldrick, 2014)'
_computing_structure_solution SIR-92
_diffrn_ambient_temperature 293(2)
_diffrn_detector_area_resol_mean 16.1829
_diffrn_measured_fraction_theta_full 0.999
_diffrn_measured_fraction_theta_max 0.849
_diffrn_measurement_device_type 'Xcalibur, Sapphire3'
_diffrn_measurement_method '\w scans'
_diffrn_radiation_type MoK\a
_diffrn_radiation_wavelength 0.71073
_diffrn_reflns_av_R_equivalents 0.0794
_diffrn_reflns_av_unetI/netI 0.0942
_diffrn_reflns_Laue_measured_fraction_full 0.999
_diffrn_reflns_Laue_measured_fraction_max 0.849
_diffrn_reflns_limit_h_max 10
_diffrn_reflns_limit_h_min -10
_diffrn_reflns_limit_k_max 15
_diffrn_reflns_limit_k_min -15
_diffrn_reflns_limit_l_max 17
_diffrn_reflns_limit_l_min -17
_diffrn_reflns_number 11963
_diffrn_reflns_point_group_measured_fraction_full 0.999
_diffrn_reflns_point_group_measured_fraction_max 0.849
_diffrn_reflns_theta_full 25.000
_diffrn_reflns_theta_max 28.895
_diffrn_reflns_theta_min 2.527
_diffrn_source 'Enhance (Mo) X-ray Source'
_exptl_absorpt_coefficient_mu 5.235
_exptl_absorpt_correction_T_max 1
_exptl_absorpt_correction_T_min 0.61
_exptl_absorpt_correction_type multi-scan
_exptl_absorpt_process_details
;
CrysAlisPro, Agilent Technologies,
Version 1.171.35.19 (release 27-10-2011 CrysAlis171 .NET)
(compiled Oct 27 2011,15:02:11)
Empirical absorption correction using spherical harmonics,
 implemented in SCALE3 ABSPACK scaling algorithm.
;
_exptl_crystal_colour 'dark red'
_exptl_crystal_density_diffrn 1.573
_exptl_crystal_description block
_exptl_crystal_F_000 636
_exptl_crystal_size_max 0.3
_exptl_crystal_size_mid 0.2
_exptl_crystal_size_min 0.1
_refine_diff_density_max 2.596
_refine_diff_density_min -2.248
_refine_diff_density_rms 0.328
_refine_ls_extinction_method none
_refine_ls_goodness_of_fit_ref 1.066
_refine_ls_hydrogen_treatment constr
_refine_ls_matrix_type full
_refine_ls_number_parameters 248
_refine_ls_number_reflns 5982
_refine_ls_number_restraints 0
_refine_ls_restrained_S_all 1.066
_refine_ls_R_factor_all 0.0673
_refine_ls_R_factor_gt 0.0519
_refine_ls_shift/su_max 0.001
_refine_ls_shift/su_mean 0.000
_refine_ls_structure_factor_coef Fsqd
_refine_ls_weighting_details 'w=1/[\s^2^(Fo^2^)+(0.0560P)^2^] where P=(Fo^2^+2Fc^2^)/3'
_refine_ls_weighting_scheme calc
_refine_ls_wR_factor_gt 0.1172
_refine_ls_wR_factor_ref 0.1259
_reflns_Friedel_coverage 0.000
_reflns_number_gt 5081
_reflns_number_total 5982
_reflns_threshold_expression 'I > 2\s(I)'
_cod_data_source_file om6b00846_si_002.cif
_cod_data_source_block comp13
_cod_original_cell_volume 1335.07(14)
_cod_database_code 4087127
_shelx_shelxl_version_number 2014/7
_shelx_space_group_comment
;
The symmetry employed for this shelxl refinement is uniquely defined
by the following loop, which should always be used as a source of
symmetry information in preference to the above space-group names.
They are only intended as comments.
;

loop_
_space_group_symop_operation_xyz
'x, y, z'
'-x, -y, -z'

loop_
_atom_site_label
_atom_site_type_symbol
_atom_site_fract_x
_atom_site_fract_y
_atom_site_fract_z
_atom_site_U_iso_or_equiv
_atom_site_adp_type
_atom_site_occupancy
_atom_site_site_symmetry_order
_atom_site_calc_flag
_atom_site_refinement_flags_posn
_atom_site_refinement_flags_adp
_atom_site_refinement_flags_occupancy
_atom_site_disorder_assembly
_atom_site_disorder_group
Ir1 Ir 0.47031(3) 0.25555(2) 0.22124(2) 0.02229(11) Uani 1 1 d . . . . .
O1 O 0.4197(6) 0.0649(4) 0.3528(4) 0.0272(11) Uani 1 1 d . . . . .
O2 O 0.7834(6) 0.4440(4) 0.3549(4) 0.0247(11) Uani 1 1 d . . . . .
P1 P 0.3225(2) 0.07942(16) 0.24723(14) 0.0231(4) Uani 1 1 d . . . . .
P2 P 0.6682(2) 0.43286(16) 0.24688(14) 0.0218(4) Uani 1 1 d . . . . .
Cl1 Cl 0.3054(3) 0.2634(2) 0.06747(18) 0.0559(7) Uani 1 1 d . . . . .
C1A C 0.5707(16) 0.2698(11) 0.3724(10) 0.019(3) Uiso 0.547(15) 1 d . . P A 1
H1A H 0.5216 0.3220 0.4119 0.023 Uiso 0.547(15) 1 calc R U P A 1
C2A C 0.5385(19) 0.1651(13) 0.4157(11) 0.028(3) Uiso 0.547(15) 1 d . . P A 1
H2A H 0.4804 0.1840 0.4711 0.033 Uiso 0.547(15) 1 calc R U P A 1
C3A C 0.6814(19) 0.1364(13) 0.4665(11) 0.032(4) Uiso 0.547(15) 1 d . . P A 1
H3A1 H 0.7318 0.0998 0.4155 0.039 Uiso 0.547(15) 1 calc R U P A 1
H3A2 H 0.6402 0.0804 0.5070 0.039 Uiso 0.547(15) 1 calc R U P A 1
C4A C 0.8156(19) 0.2385(12) 0.5340(11) 0.018(3) Uiso 0.547(15) 1 d . . P A 1
H4A1 H 0.9216 0.2228 0.5340 0.021 Uiso 0.547(15) 1 calc R U P A 1
H4A2 H 0.7928 0.2447 0.6023 0.021 Uiso 0.547(15) 1 calc R U P A 1
C5A C 0.831(2) 0.3591(13) 0.5020(12) 0.023(4) Uiso 0.547(15) 1 d . . P A 1
H5A1 H 0.7677 0.4006 0.5398 0.027 Uiso 0.547(15) 1 calc R U P A 1
H5A2 H 0.9461 0.4058 0.5152 0.027 Uiso 0.547(15) 1 calc R U P A 1
C6A C 0.7636(18) 0.3335(12) 0.3910(11) 0.022(3) Uiso 0.547(15) 1 d . . P A 1
H6A H 0.8213 0.2858 0.3534 0.027 Uiso 0.547(15) 1 calc R U P A 1
C1B C 0.6224(18) 0.2422(12) 0.3387(11) 0.015(3) Uiso 0.453(15) 1 d . . P A 2
H1B H 0.7121 0.2276 0.3042 0.018 Uiso 0.453(15) 1 calc R U P A 2
C2B C 0.588(2) 0.1407(16) 0.3892(14) 0.031(4) Uiso 0.453(15) 1 d . . P A 2
H2B H 0.6607 0.0958 0.3663 0.037 Uiso 0.453(15) 1 calc R U P A 2
C3B C 0.6271(19) 0.1659(13) 0.5057(12) 0.021(4) Uiso 0.453(15) 1 d . . P A 2
H3B1 H 0.5367 0.1883 0.5323 0.026 Uiso 0.453(15) 1 calc R U P A 2
H3B2 H 0.6324 0.0955 0.5273 0.026 Uiso 0.453(15) 1 calc R U P A 2
C4B C 0.787(2) 0.2592(17) 0.5502(14) 0.024(4) Uiso 0.453(15) 1 d . . P A 2
H4B1 H 0.8702 0.2224 0.5698 0.029 Uiso 0.453(15) 1 calc R U P A 2
H4B2 H 0.7699 0.3042 0.6111 0.029 Uiso 0.453(15) 1 calc R U P A 2
C5B C 0.858(2) 0.3426(17) 0.4833(15) 0.023(4) Uiso 0.453(15) 1 d . . P A 2
H5B1 H 0.9259 0.4155 0.5254 0.028 Uiso 0.453(15) 1 calc R U P A 2
H5B2 H 0.9289 0.3109 0.4432 0.028 Uiso 0.453(15) 1 calc R U P A 2
C6B C 0.726(2) 0.3623(16) 0.4170(15) 0.030(4) Uiso 0.453(15) 1 d . . P A 2
H6B H 0.6509 0.3890 0.4577 0.036 Uiso 0.453(15) 1 calc R U P A 2
C11 C 0.1106(9) 0.0710(7) 0.2796(7) 0.0344(19) Uani 1 1 d . . . . .
C12 C 0.1292(14) 0.1864(11) 0.3466(11) 0.087(5) Uani 1 1 d . . . . .
H12A H 0.1711 0.2473 0.3119 0.130 Uiso 1 1 calc R U . . .
H12B H 0.0232 0.1891 0.3630 0.130 Uiso 1 1 calc R U . . .
H12C H 0.2052 0.1961 0.4073 0.130 Uiso 1 1 calc R U . . .
C13 C 0.0455(13) -0.0223(10) 0.3348(10) 0.075(4) Uani 1 1 d . . . . .
H13A H 0.1252 -0.0150 0.3932 0.112 Uiso 1 1 calc R U . . .
H13B H -0.0566 -0.0157 0.3553 0.112 Uiso 1 1 calc R U . . .
H13C H 0.0260 -0.0961 0.2915 0.112 Uiso 1 1 calc R U . . .
C14 C -0.0114(13) 0.0629(12) 0.1867(9) 0.080(4) Uani 1 1 d . . . . .
H14A H 0.0337 0.1238 0.1528 0.120 Uiso 1 1 calc R U . . .
H14B H -0.0312 -0.0103 0.1424 0.120 Uiso 1 1 calc R U . . .
H14C H -0.1139 0.0701 0.2061 0.120 Uiso 1 1 calc R U . . .
C15 C 0.3235(10) -0.0533(6) 0.1583(6) 0.0298(17) Uani 1 1 d . . . . .
C16 C 0.2436(17) -0.1658(8) 0.1880(9) 0.073(4) Uani 1 1 d . . . . .
H16A H 0.1287 -0.1731 0.1905 0.110 Uiso 1 1 calc R U . . .
H16B H 0.2523 -0.2288 0.1392 0.110 Uiso 1 1 calc R U . . .
H16C H 0.2989 -0.1670 0.2530 0.110 Uiso 1 1 calc R U . . .
C17 C 0.2439(19) -0.0540(9) 0.0527(8) 0.082(4) Uani 1 1 d . . . . .
H17A H 0.2951 0.0177 0.0341 0.123 Uiso 1 1 calc R U . . .
H17B H 0.2588 -0.1166 0.0063 0.123 Uiso 1 1 calc R U . . .
H17C H 0.1275 -0.0635 0.0509 0.123 Uiso 1 1 calc R U . . .
C18 C 0.5046(15) -0.0440(12) 0.1549(11) 0.098(5) Uani 1 1 d . . . . .
H18A H 0.5575 0.0272 0.1361 0.146 Uiso 1 1 calc R U . . .
H18B H 0.5587 -0.0458 0.2200 0.146 Uiso 1 1 calc R U . . .
H18C H 0.5122 -0.1076 0.1063 0.146 Uiso 1 1 calc R U . . .
C21 C 0.5925(10) 0.5623(7) 0.2755(6) 0.0304(17) Uani 1 1 d . . . . .
C22 C 0.4587(17) 0.5339(11) 0.3390(11) 0.090(5) Uani 1 1 d . . . . .
H22A H 0.3721 0.4664 0.3037 0.135 Uiso 1 1 calc R U . . .
H22B H 0.5051 0.5196 0.4015 0.135 Uiso 1 1 calc R U . . .
H22C H 0.4138 0.5976 0.3524 0.135 Uiso 1 1 calc R U . . .
C23 C 0.7252(14) 0.6682(9) 0.3334(10) 0.069(3) Uani 1 1 d . . . . .
H23A H 0.8122 0.6882 0.2946 0.103 Uiso 1 1 calc R U . . .
H23B H 0.6785 0.7309 0.3469 0.103 Uiso 1 1 calc R U . . .
H23C H 0.7698 0.6530 0.3959 0.103 Uiso 1 1 calc R U . . .
C24 C 0.5095(17) 0.5846(10) 0.1790(8) 0.077(4) Uani 1 1 d . . . . .
H24A H 0.4256 0.5156 0.1438 0.116 Uiso 1 1 calc R U . . .
H24B H 0.4596 0.6453 0.1953 0.116 Uiso 1 1 calc R U . . .
H24C H 0.5910 0.6071 0.1371 0.116 Uiso 1 1 calc R U . . .
C25 C 0.8266(9) 0.4514(6) 0.1608(6) 0.0261(16) Uani 1 1 d . . . . .
C26 C 0.9672(14) 0.5638(10) 0.1932(9) 0.078(4) Uani 1 1 d . . . . .
H26A H 0.9230 0.6278 0.1924 0.117 Uiso 1 1 calc R U . . .
H26B H 1.0217 0.5685 0.2600 0.117 Uiso 1 1 calc R U . . .
H26C H 1.0455 0.5658 0.1476 0.117 Uiso 1 1 calc R U . . .
C27 C 0.7387(13) 0.4368(12) 0.0521(7) 0.073(4) Uani 1 1 d . . . . .
H27A H 0.6511 0.3652 0.0343 0.109 Uiso 1 1 calc R U . . .
H27B H 0.6930 0.4996 0.0474 0.109 Uiso 1 1 calc R U . . .
H27C H 0.8172 0.4363 0.0068 0.109 Uiso 1 1 calc R U . . .
C28 C 0.9040(17) 0.3526(10) 0.1635(10) 0.081(5) Uani 1 1 d . . . . .
H28A H 0.8186 0.2801 0.1434 0.122 Uiso 1 1 calc R U . . .
H28B H 0.9829 0.3565 0.1181 0.122 Uiso 1 1 calc R U . . .
H28C H 0.9591 0.3592 0.2305 0.122 Uiso 1 1 calc R U . . .

loop_
_atom_site_aniso_label
_atom_site_aniso_U_11
_atom_site_aniso_U_22
_atom_site_aniso_U_33
_atom_site_aniso_U_23
_atom_site_aniso_U_13
_atom_site_aniso_U_12
Ir1 0.02066(16) 0.02105(17) 0.02158(17) 0.00862(11) -0.00082(11) -0.00058(11)
O1 0.026(3) 0.025(3) 0.032(3) 0.016(2) 0.007(2) 0.002(2)
O2 0.029(3) 0.019(3) 0.024(3) 0.010(2) 0.002(2) 0.001(2)
P1 0.0199(9) 0.0216(9) 0.0240(10) 0.0087(8) 0.0008(7) -0.0015(8)
P2 0.0226(9) 0.0190(9) 0.0204(9) 0.0063(7) 0.0007(7) 0.0001(8)
Cl1 0.0552(14) 0.0480(14) 0.0431(14) 0.0294(11) -0.0247(10) -0.0190(11)
C11 0.020(4) 0.038(5) 0.050(5) 0.021(4) 0.008(4) 0.008(4)
C12 0.038(6) 0.068(8) 0.145(13) -0.019(8) 0.023(7) 0.021(6)
C13 0.042(6) 0.079(8) 0.137(12) 0.079(9) 0.051(7) 0.024(6)
C14 0.034(6) 0.141(13) 0.073(8) 0.059(9) 0.000(5) 0.022(7)
C15 0.036(4) 0.018(4) 0.027(4) 0.000(3) 0.005(3) -0.003(3)
C16 0.126(11) 0.026(5) 0.078(9) 0.016(5) 0.050(8) 0.022(6)
C17 0.146(13) 0.040(6) 0.041(7) -0.005(5) -0.029(7) 0.021(7)
C18 0.053(7) 0.100(11) 0.109(11) -0.056(9) 0.034(8) 0.008(7)
C21 0.030(4) 0.024(4) 0.037(5) 0.007(3) 0.006(3) 0.008(3)
C22 0.096(10) 0.082(9) 0.142(13) 0.063(9) 0.089(10) 0.059(9)
C23 0.055(7) 0.037(6) 0.102(10) -0.014(6) -0.005(6) 0.018(5)
C24 0.113(11) 0.065(8) 0.059(8) 0.004(6) -0.027(7) 0.058(8)
C25 0.027(4) 0.027(4) 0.025(4) 0.012(3) 0.009(3) 0.003(3)
C26 0.058(7) 0.059(7) 0.084(9) -0.023(6) 0.044(7) -0.028(6)
C27 0.049(6) 0.132(12) 0.030(6) 0.027(6) 0.007(5) 0.009(7)
C28 0.115(11) 0.063(8) 0.110(11) 0.039(7) 0.083(9) 0.060(8)

loop_
_atom_type_symbol
_atom_type_description
_atom_type_scat_dispersion_real
_atom_type_scat_dispersion_imag
_atom_type_scat_source
C C 0.0033 0.0016 'International Tables Vol C Tables 4.2.6.8 and 6.1.1.4'
H H 0.0000 0.0000 'International Tables Vol C Tables 4.2.6.8 and 6.1.1.4'
O O 0.0106 0.0060 'International Tables Vol C Tables 4.2.6.8 and 6.1.1.4'
P P 0.1023 0.0942 'International Tables Vol C Tables 4.2.6.8 and 6.1.1.4'
Cl Cl 0.1484 0.1585 'International Tables Vol C Tables 4.2.6.8 and 6.1.1.4'
Ir Ir -1.4442 7.9887 'International Tables Vol C Tables 4.2.6.8 and 6.1.1.4'

loop_
_geom_angle_atom_site_label_1
_geom_angle_atom_site_label_2
_geom_angle_atom_site_label_3
_geom_angle
C1B Ir1 P1 80.5(4)
C1A Ir1 P1 80.2(3)
C1B Ir1 P2 80.5(4)
C1A Ir1 P2 80.8(3)
P1 Ir1 P2 160.61(7)
C1B Ir1 Cl1 173.6(4)
C1A Ir1 Cl1 164.8(4)
P1 Ir1 Cl1 100.12(7)
P2 Ir1 Cl1 99.21(7)
C2A O1 P1 118.3(6)
C2B O1 P1 117.4(7)
C6B O2 P2 118.7(8)
C6A O2 P2 114.9(6)
O1 P1 C15 101.9(3)
O1 P1 C11 101.2(3)
C15 P1 C11 112.1(4)
O1 P1 Ir1 105.07(19)
C15 P1 Ir1 118.3(2)
C11 P1 Ir1 115.4(3)
O2 P2 C21 100.5(3)
O2 P2 C25 101.6(3)
C21 P2 C25 112.6(3)
O2 P2 Ir1 104.79(18)
C21 P2 Ir1 116.1(3)
C25 P2 Ir1 117.9(3)
C2A C1A C6A 110.2(11)
C2A C1A Ir1 118.8(10)
C6A C1A Ir1 109.6(8)
C2A C1A H1A 105.8
C6A C1A H1A 105.8
Ir1 C1A H1A 105.8
O1 C2A C1A 114.9(11)
O1 C2A C3A 111.8(12)
C1A C2A C3A 118.6(12)
O1 C2A H2A 103.0
C1A C2A H2A 103.0
C3A C2A H2A 103.0
C2A C3A C4A 115.3(12)
C2A C3A H3A1 108.4
C4A C3A H3A1 108.4
C2A C3A H3A2 108.4
C4A C3A H3A2 108.4
H3A1 C3A H3A2 107.5
C3A C4A C5A 114.8(12)
C3A C4A H4A1 108.6
C5A C4A H4A1 108.6
C3A C4A H4A2 108.6
C5A C4A H4A2 108.6
H4A1 C4A H4A2 107.5
C6A C5A C4A 107.0(12)
C6A C5A H5A1 110.3
C4A C5A H5A1 110.3
C6A C5A H5A2 110.3
C4A C5A H5A2 110.3
H5A1 C5A H5A2 108.6
O2 C6A C5A 109.6(11)
O2 C6A C1A 106.6(10)
C5A C6A C1A 109.6(12)
O2 C6A H6A 110.3
C5A C6A H6A 110.3
C1A C6A H6A 110.3
C2B C1B C6B 112.4(13)
C2B C1B Ir1 123.3(11)
C6B C1B Ir1 116.5(10)
C2B C1B H1B 99.3
C6B C1B H1B 99.3
Ir1 C1B H1B 99.3
O1 C2B C1B 111.2(13)
O1 C2B C3B 111.0(14)
C1B C2B C3B 117.3(15)
O1 C2B H2B 105.4
C1B C2B H2B 105.4
C3B C2B H2B 105.4
C4B C3B C2B 114.3(13)
C4B C3B H3B1 108.7
C2B C3B H3B1 108.7
C4B C3B H3B2 108.7
C2B C3B H3B2 108.7
H3B1 C3B H3B2 107.6
C3B C4B C5B 117.0(15)
C3B C4B H4B1 108.0
C5B C4B H4B1 108.0
C3B C4B H4B2 108.0
C5B C4B H4B2 108.0
H4B1 C4B H4B2 107.3
C6B C5B C4B 111.0(16)
C6B C5B H5B1 109.4
C4B C5B H5B1 109.4
C6B C5B H5B2 109.4
C4B C5B H5B2 109.4
H5B1 C5B H5B2 108.0
O2 C6B C5B 114.3(15)
O2 C6B C1B 105.5(13)
C5B C6B C1B 109.8(16)
O2 C6B H6B 109.1
C5B C6B H6B 109.1
C1B C6B H6B 109.1
C13 C11 C14 111.3(9)
C13 C11 C12 108.6(10)
C14 C11 C12 105.8(9)
C13 C11 P1 114.3(6)
C14 C11 P1 110.8(6)
C12 C11 P1 105.4(6)
C11 C12 H12A 109.5
C11 C12 H12B 109.5
H12A C12 H12B 109.5
C11 C12 H12C 109.5
H12A C12 H12C 109.5
H12B C12 H12C 109.5
C11 C13 H13A 109.5
C11 C13 H13B 109.5
H13A C13 H13B 109.5
C11 C13 H13C 109.5
H13A C13 H13C 109.5
H13B C13 H13C 109.5
C11 C14 H14A 109.5
C11 C14 H14B 109.5
H14A C14 H14B 109.5
C11 C14 H14C 109.5
H14A C14 H14C 109.5
H14B C14 H14C 109.5
C16 C15 C18 108.4(9)
C16 C15 C17 109.7(9)
C18 C15 C17 106.9(9)
C16 C15 P1 115.2(6)
C18 C15 P1 106.0(6)
C17 C15 P1 110.3(6)
C15 C16 H16A 109.5
C15 C16 H16B 109.5
H16A C16 H16B 109.5
C15 C16 H16C 109.5
H16A C16 H16C 109.5
H16B C16 H16C 109.5
C15 C17 H17A 109.5
C15 C17 H17B 109.5
H17A C17 H17B 109.5
C15 C17 H17C 109.5
H17A C17 H17C 109.5
H17B C17 H17C 109.5
C15 C18 H18A 109.5
C15 C18 H18B 109.5
H18A C18 H18B 109.5
C15 C18 H18C 109.5
H18A C18 H18C 109.5
H18B C18 H18C 109.5
C23 C21 C22 107.7(9)
C23 C21 C24 111.5(8)
C22 C21 C24 106.1(9)
C23 C21 P2 113.4(6)
C22 C21 P2 107.5(6)
C24 C21 P2 110.2(6)
C21 C22 H22A 109.5
C21 C22 H22B 109.5
H22A C22 H22B 109.5
C21 C22 H22C 109.5
H22A C22 H22C 109.5
H22B C22 H22C 109.5
C21 C23 H23A 109.5
C21 C23 H23B 109.5
H23A C23 H23B 109.5
C21 C23 H23C 109.5
H23A C23 H23C 109.5
H23B C23 H23C 109.5
C21 C24 H24A 109.5
C21 C24 H24B 109.5
H24A C24 H24B 109.5
C21 C24 H24C 109.5
H24A C24 H24C 109.5
H24B C24 H24C 109.5
C26 C25 C28 107.2(9)
C26 C25 C27 111.8(8)
C28 C25 C27 107.6(9)
C26 C25 P2 114.1(6)
C28 C25 P2 106.4(5)
C27 C25 P2 109.4(6)
C25 C26 H26A 109.5
C25 C26 H26B 109.5
H26A C26 H26B 109.5
C25 C26 H26C 109.5
H26A C26 H26C 109.5
H26B C26 H26C 109.5
C25 C27 H27A 109.5
C25 C27 H27B 109.5
H27A C27 H27B 109.5
C25 C27 H27C 109.5
H27A C27 H27C 109.5
H27B C27 H27C 109.5
C25 C28 H28A 109.5
C25 C28 H28B 109.5
H28A C28 H28B 109.5
C25 C28 H28C 109.5
H28A C28 H28C 109.5
H28B C28 H28C 109.5

loop_
_geom_bond_atom_site_label_1
_geom_bond_atom_site_label_2
_geom_bond_distance
Ir1 C1B 1.998(14)
Ir1 C1A 2.101(13)
Ir1 P1 2.2976(18)
Ir1 P2 2.3108(19)
Ir1 Cl1 2.417(2)
O1 C2A 1.435(16)
O1 C2B 1.455(19)
O1 P1 1.638(5)
O2 C6B 1.441(17)
O2 C6A 1.494(14)
O2 P2 1.638(5)
P1 C15 1.870(8)
P1 C11 1.881(8)
P2 C21 1.871(8)
P2 C25 1.878(7)
C1A C2A 1.476(18)
C1A C6A 1.584(19)
C1A H1A 0.9800
C2A C3A 1.48(2)
C2A H2A 0.9800
C3A C4A 1.53(2)
C3A H3A1 0.9700
C3A H3A2 0.9700
C4A C5A 1.59(2)
C4A H4A1 0.9700
C4A H4A2 0.9700
C5A C6A 1.51(2)
C5A H5A1 0.9700
C5A H5A2 0.9700
C6A H6A 0.9800
C1B C2B 1.50(2)
C1B C6B 1.63(2)
C1B H1B 0.9800
C2B C3B 1.55(2)
C2B H2B 0.9800
C3B C4B 1.51(2)
C3B H3B1 0.9700
C3B H3B2 0.9700
C4B C5B 1.53(2)
C4B H4B1 0.9700
C4B H4B2 0.9700
C5B C6B 1.46(3)
C5B H5B1 0.9700
C5B H5B2 0.9700
C6B H6B 0.9800
C11 C13 1.492(11)
C11 C14 1.515(13)
C11 C12 1.516(14)
C12 H12A 0.9600
C12 H12B 0.9600
C12 H12C 0.9600
C13 H13A 0.9600
C13 H13B 0.9600
C13 H13C 0.9600
C14 H14A 0.9600
C14 H14B 0.9600
C14 H14C 0.9600
C15 C16 1.509(12)
C15 C18 1.517(13)
C15 C17 1.519(13)
C16 H16A 0.9600
C16 H16B 0.9600
C16 H16C 0.9600
C17 H17A 0.9600
C17 H17B 0.9600
C17 H17C 0.9600
C18 H18A 0.9600
C18 H18B 0.9600
C18 H18C 0.9600
C21 C23 1.503(13)
C21 C22 1.509(12)
C21 C24 1.522(12)
C22 H22A 0.9600
C22 H22B 0.9600
C22 H22C 0.9600
C23 H23A 0.9600
C23 H23B 0.9600
C23 H23C 0.9600
C24 H24A 0.9600
C24 H24B 0.9600
C24 H24C 0.9600
C25 C26 1.523(12)
C25 C28 1.532(12)
C25 C27 1.543(12)
C26 H26A 0.9600
C26 H26B 0.9600
C26 H26C 0.9600
C27 H27A 0.9600
C27 H27B 0.9600
C27 H27C 0.9600
C28 H28A 0.9600
C28 H28B 0.9600
C28 H28C 0.9600
